data_7008056
loop_
_publ_author_name
'Hewitt, Ian J.'
'Tang, Jin-Kui'
'Madhu, N. T.'
'Pilawa, Bernd'
'Anson, Christopher E.'
'Brooker, Sally'
'Powell, Annie K.'

_publ_section_title
;
 Iron(III) activation hits a [4 + 4] macrocycle.
;
_journal_issue 3
_journal_name_full 'Dalton transactions (Cambridge, England : 2003)'
_journal_page_first 429
_journal_page_last 432
_journal_paper_doi 10.1039/b416250a
_journal_year 2005
_chemical_formula_sum 'C102 H179 Cl Fe4 N16 O27'
_chemical_formula_weight 2320.46
_chemical_name_systematic
;
?
;
_space_group_IT_number 2
_symmetry_cell_setting triclinic
_symmetry_space_group_name_Hall '-P 1'
_symmetry_space_group_name_H-M 'P -1'
_atom_sites_solution_hydrogens geom
_atom_sites_solution_primary direct
_atom_sites_solution_secondary difmap
_audit_creation_method SHELXL-97
_cell_angle_alpha 73.057(14)
_cell_angle_beta 71.696(13)
_cell_angle_gamma 83.434(15)
_cell_formula_units_Z 1
_cell_length_a 14.250(3)
_cell_length_b 14.350(3)
_cell_length_c 15.263(3)
_cell_measurement_reflns_used 13449
_cell_measurement_temperature 150(2)
_cell_measurement_theta_max 26.41
_cell_measurement_theta_min 1.45
_cell_volume 2833.7(11)
_computing_cell_refinement 'X-Area 1.09 (Stoe & Cie GmbH, 2000)'
_computing_data_collection 'WinXpose 1.05 (Stoe & Cie GmbH, 2000)'
_computing_data_reduction 'X-Area 1.09 (Stoe & Cie GmbH, 2000)'
_computing_molecular_graphics 'SHELXTL 5.1 (Bruker AXS Inc., 1997)'
_computing_publication_material 'SHELXTL 5.1 (Bruker AXS Inc., 1997)'
_computing_structure_refinement 'SHELXTL 5.1 (Bruker AXS Inc., 1997)'
_computing_structure_solution 'SHELXTL 5.1 (Bruker AXS Inc., 1997)'
_diffrn_ambient_temperature 150(2)
_diffrn_detector_area_resol_mean 6.667
_diffrn_measured_fraction_theta_full 0.927
_diffrn_measured_fraction_theta_max 0.907
_diffrn_measurement_device_type 'Stoe IPDS II'
_diffrn_measurement_method 'area detector'
_diffrn_radiation_monochromator graphite
_diffrn_radiation_source 'rotating anode'
_diffrn_radiation_type MoK\a
_diffrn_radiation_wavelength 0.71073
_diffrn_reflns_av_R_equivalents 0.1063
_diffrn_reflns_av_sigmaI/netI 0.1312
_diffrn_reflns_limit_h_max 18
_diffrn_reflns_limit_h_min -18
_diffrn_reflns_limit_k_max 18
_diffrn_reflns_limit_k_min -18
_diffrn_reflns_limit_l_max 19
_diffrn_reflns_limit_l_min -19
_diffrn_reflns_number 18617
_diffrn_reflns_theta_full 25.00
_diffrn_reflns_theta_max 27.03
_diffrn_reflns_theta_min 1.48
_exptl_absorpt_coefficient_mu 0.604
_exptl_absorpt_correction_T_max 0.998
_exptl_absorpt_correction_T_min 0.937
_exptl_absorpt_correction_type multi-scan
_exptl_absorpt_process_details 'XPREP: SHELXTL 5.1 (Bruker AXS Inc., 1997)'
_exptl_crystal_colour red
_exptl_crystal_density_diffrn 1.360
_exptl_crystal_density_method 'not measured'
_exptl_crystal_description plate
_exptl_crystal_F_000 1240
_exptl_crystal_size_max 0.13
_exptl_crystal_size_mid 0.12
_exptl_crystal_size_min 0.03
_refine_diff_density_max 0.550
_refine_diff_density_min -0.743
_refine_diff_density_rms 0.112
_refine_ls_extinction_coef 0.059(4)
_refine_ls_extinction_expression Fc^*^=kFc[1+0.001xFc^2^\l^3^/sin(2\q)]^-1/4^
_refine_ls_extinction_method SHELXL
_refine_ls_goodness_of_fit_ref 1.001
_refine_ls_hydrogen_treatment mixed
_refine_ls_matrix_type full
_refine_ls_number_parameters 749
_refine_ls_number_reflns 11273
_refine_ls_number_restraints 121
_refine_ls_restrained_S_all 1.003
_refine_ls_R_factor_all 0.1744
_refine_ls_R_factor_gt 0.0956
_refine_ls_shift/su_max 0.000
_refine_ls_shift/su_mean 0.000
_refine_ls_structure_factor_coef Fsqd
_refine_ls_weighting_details 'calc w=1/[\s^2^(Fo^2^)+(0.1543P)^2^+0.0000P] where P=(Fo^2^+2Fc^2^)/3'
_refine_ls_weighting_scheme calc
_refine_ls_wR_factor_gt 0.2301
_refine_ls_wR_factor_ref 0.2877
_reflns_number_gt 5597
_reflns_number_total 11273
_reflns_threshold_expression >2sigma(I)
_cod_data_source_file b416250a.txt
_cod_data_source_block femac
_cod_original_cell_volume 2833.8(9)
_cod_database_code 7008056

loop_
_symmetry_equiv_pos_as_xyz
'x, y, z'
'-x, -y, -z'

loop_
_atom_site_label
_atom_site_type_symbol
_atom_site_fract_x
_atom_site_fract_y
_atom_site_fract_z
_atom_site_U_iso_or_equiv
_atom_site_adp_type
_atom_site_occupancy
_atom_site_symmetry_multiplicity
_atom_site_calc_flag
_atom_site_refinement_flags
_atom_site_disorder_assembly
_atom_site_disorder_group
Fe1 Fe 0.21915(7) 0.58521(7) 0.64393(7) 0.0454(3) Uani 1 1 d . . .
Fe2 Fe 0.23470(7) 0.76151(7) 0.45775(7) 0.0462(3) Uani 1 1 d . . .
O1 O 0.2916(3) 0.6262(3) 0.5048(3) 0.0437(10) Uani 1 1 d . . .
C1 C 0.3782(6) 0.5832(6) 0.4526(6) 0.0576(19) Uani 1 1 d . . .
H1A H 0.3972 0.5238 0.4954 0.086 Uiso 1 1 calc R . .
H1B H 0.4322 0.6294 0.4268 0.086 Uiso 1 1 calc R . .
H1C H 0.3648 0.5669 0.3997 0.086 Uiso 1 1 calc R . .
O2 O 0.1457(4) 0.7051(4) 0.5920(4) 0.0505(11) Uani 1 1 d D . .
H2 H 0.092(4) 0.732(5) 0.617(6) 0.061 Uiso 1 1 d D . .
O3 O 0.3095(3) 0.4778(3) 0.6810(3) 0.0486(11) Uani 1 1 d . . .
C2 C 0.3695(5) 0.4711(6) 0.7369(6) 0.0532(18) Uani 1 1 d . . .
C3 C 0.3721(5) 0.3856(5) 0.8096(6) 0.0506(17) Uani 1 1 d . . .
C4 C 0.4382(6) 0.3795(6) 0.8623(6) 0.060(2) Uani 1 1 d . . .
H4 H 0.4424 0.3209 0.9101 0.072 Uiso 1 1 calc R . .
C5 C 0.4996(6) 0.4581(6) 0.8468(7) 0.067(2) Uani 1 1 d . . .
C6 C 0.5723(8) 0.4474(7) 0.9034(8) 0.083(3) Uani 1 1 d . . .
H6A H 0.5686 0.3818 0.9473 0.124 Uiso 1 1 calc R . .
H6B H 0.5559 0.4957 0.9403 0.124 Uiso 1 1 calc R . .
H6C H 0.6394 0.4578 0.8593 0.124 Uiso 1 1 calc R . .
C7 C 0.4883(6) 0.5411(6) 0.7797(6) 0.058(2) Uani 1 1 d . . .
H7 H 0.5260 0.5955 0.7707 0.070 Uiso 1 1 calc R . .
C8 C 0.4251(6) 0.5525(6) 0.7227(6) 0.0539(17) Uani 1 1 d . . .
C9 C 0.4122(5) 0.6476(6) 0.6546(6) 0.0550(18) Uani 1 1 d . . .
H9A H 0.4525 0.6970 0.6590 0.066 Uiso 1 1 calc R . .
H9B H 0.4362 0.6411 0.5883 0.066 Uiso 1 1 calc R . .
N1 N 0.3069(4) 0.6809(4) 0.6758(4) 0.0467(13) Uani 1 1 d D . .
H1 H 0.299(6) 0.736(4) 0.638(5) 0.056 Uiso 1 1 d D . .
C10 C 0.2612(6) 0.6944(6) 0.7737(5) 0.0535(17) Uani 1 1 d . . .
H10A H 0.2698 0.7623 0.7726 0.064 Uiso 1 1 calc R . .
H10B H 0.2946 0.6502 0.8187 0.064 Uiso 1 1 calc R . .
C11 C 0.1519(6) 0.6725(6) 0.8078(6) 0.0576(18) Uani 1 1 d . . .
H11A H 0.1240 0.6698 0.8766 0.069 Uiso 1 1 calc R . .
H11B H 0.1158 0.7242 0.7711 0.069 Uiso 1 1 calc R . .
N2 N 0.1415(5) 0.5777(4) 0.7927(4) 0.0496(14) Uani 1 1 d D . .
H2A H 0.167(6) 0.537(5) 0.835(5) 0.060 Uiso 1 1 d D . .
C12 C 0.0383(5) 0.5432(5) 0.8234(6) 0.0530(17) Uani 1 1 d . . .
H12A H 0.0015 0.5844 0.7801 0.064 Uiso 1 1 calc R . .
H12B H 0.0038 0.5477 0.8893 0.064 Uiso 1 1 calc R . .
C13 C 0.0423(5) 0.4388(5) 0.8198(6) 0.0523(17) Uani 1 1 d . . .
C14 C 0.0910(5) 0.4173(5) 0.7303(5) 0.0488(16) Uani 1 1 d . . .
O4 O 0.1268(3) 0.4897(3) 0.6505(3) 0.0465(11) Uani 1 1 d . . .
C15 C 0.1033(5) 0.3186(5) 0.7286(5) 0.0461(15) Uani 1 1 d . . .
C16 C 0.0663(6) 0.2450(6) 0.8126(6) 0.0585(19) Uani 1 1 d . . .
H16 H 0.0741 0.1791 0.8099 0.070 Uiso 1 1 calc R . .
C17 C 0.0186(6) 0.2647(6) 0.8995(6) 0.0591(19) Uani 1 1 d . . .
C18 C -0.0149(7) 0.1819(7) 0.9906(7) 0.081(3) Uani 1 1 d . . .
H18A H -0.0471 0.2089 1.0450 0.122 Uiso 1 1 calc R . .
H18B H 0.0426 0.1415 1.0021 0.122 Uiso 1 1 calc R . .
H18C H -0.0617 0.1419 0.9831 0.122 Uiso 1 1 calc R . .
C19 C 0.0092(5) 0.3622(6) 0.9017(6) 0.0545(18) Uani 1 1 d . . .
H19 H -0.0209 0.3768 0.9614 0.065 Uiso 1 1 calc R . .
C20 C 0.1642(5) 0.2958(6) 0.6379(6) 0.0517(17) Uani 1 1 d . . .
H20A H 0.1568 0.2264 0.6431 0.062 Uiso 1 1 calc R . .
H20B H 0.1402 0.3361 0.5841 0.062 Uiso 1 1 calc R . .
N3 N 0.2705(4) 0.3150(4) 0.6176(4) 0.0463(13) Uani 1 1 d D . .
H3 H 0.270(6) 0.364(4) 0.638(6) 0.056 Uiso 1 1 d D . .
C21 C 0.3324(6) 0.3099(6) 0.5199(6) 0.0579(18) Uani 1 1 d . . .
H21A H 0.4003 0.3295 0.5093 0.069 Uiso 1 1 calc R . .
H21B H 0.3052 0.3572 0.4717 0.069 Uiso 1 1 calc R . .
C22 C 0.3369(6) 0.2098(7) 0.5048(7) 0.068(2) Uani 1 1 d . . .
H22A H 0.2688 0.1899 0.5168 0.081 Uiso 1 1 calc R . .
H22B H 0.3733 0.2137 0.4370 0.081 Uiso 1 1 calc R . .
N4 N 0.3850(5) 0.1343(5) 0.5667(6) 0.0676(19) Uani 1 1 d . . .
H4A H 0.3684 0.0735 0.5684 0.081 Uiso 0.50 1 calc PR . .
H4B H 0.3632 0.1407 0.6281 0.081 Uiso 0.50 1 calc PR . .
C23 C 0.4938(6) 0.1439(6) 0.5292(6) 0.0597(19) Uani 1 1 d . . .
H23A H 0.5107 0.2065 0.5349 0.072 Uiso 1 1 calc R . .
H23B H 0.5146 0.1471 0.4601 0.072 Uiso 1 1 calc R . .
C24 C 0.5529(6) 0.0637(6) 0.5779(6) 0.0572(18) Uani 1 1 d . . .
C25 C 0.6544(6) 0.0781(6) 0.5559(6) 0.0544(18) Uani 1 1 d . . .
O5 O 0.6934(4) 0.1624(4) 0.4969(4) 0.0570(13) Uani 1 1 d . . .
C26 C 0.7155(6) 0.0032(6) 0.5934(7) 0.065(2) Uani 1 1 d . . .
C27 C 0.6740(6) -0.0798(6) 0.6620(8) 0.071(2) Uani 1 1 d . . .
H27 H 0.7153 -0.1271 0.6912 0.086 Uiso 1 1 calc R . .
C28 C 0.5704(7) -0.0957(6) 0.6899(7) 0.066(2) Uani 1 1 d . . .
C29 C 0.5258(9) -0.1830(8) 0.7701(9) 0.094(3) Uani 1 1 d . . .
H29A H 0.5786 -0.2256 0.7897 0.140 Uiso 1 1 calc R . .
H29B H 0.4875 -0.2189 0.7479 0.140 Uiso 1 1 calc R . .
H29C H 0.4822 -0.1613 0.8247 0.140 Uiso 1 1 calc R . .
C30 C 0.5128(6) -0.0225(6) 0.6464(7) 0.064(2) Uani 1 1 d . . .
H30 H 0.4436 -0.0313 0.6638 0.077 Uiso 1 1 calc R . .
C31 C 0.8247(6) 0.0187(7) 0.5614(8) 0.075(3) Uani 1 1 d . . .
H31A H 0.8585 -0.0401 0.5919 0.090 Uiso 1 1 calc R . .
H31B H 0.8507 0.0297 0.4910 0.090 Uiso 1 1 calc R . .
N5 N 0.8449(5) 0.1026(5) 0.5875(6) 0.070(2) Uani 1 1 d . . .
H5 H 0.8171 0.0853 0.6537 0.084 Uiso 1 1 calc R . .
C32 C 0.9445(7) 0.1236(7) 0.5765(8) 0.074(2) Uani 1 1 d . . .
H32A H 0.9813 0.1447 0.5075 0.089 Uiso 1 1 calc R . .
H32B H 0.9777 0.0640 0.6065 0.089 Uiso 1 1 calc R . .
C33 C 0.9451(6) 0.2022(6) 0.6225(6) 0.061(2) Uani 1 1 d . . .
H33A H 1.0129 0.2267 0.6026 0.073 Uiso 1 1 calc R . .
H33B H 0.9239 0.1758 0.6932 0.073 Uiso 1 1 calc R . .
N6 N 0.8763(5) 0.2835(5) 0.5930(5) 0.0510(14) Uani 1 1 d D . .
H6 H 0.911(5) 0.327(5) 0.542(4) 0.061 Uiso 1 1 d D . .
C34 C 0.8288(6) 0.3362(5) 0.6676(6) 0.0543(18) Uani 1 1 d . . .
H34A H 0.7900 0.3929 0.6409 0.065 Uiso 1 1 calc R . .
H34B H 0.8809 0.3610 0.6846 0.065 Uiso 1 1 calc R . .
C35 C 0.7619(5) 0.2724(5) 0.7567(5) 0.0502(16) Uani 1 1 d . . .
C36 C 0.6880(5) 0.2159(5) 0.7536(5) 0.0464(15) Uani 1 1 d . . .
O6 O 0.6766(4) 0.2162(4) 0.6692(3) 0.0504(11) Uani 1 1 d . . .
C37 C 0.6267(5) 0.1589(5) 0.8388(5) 0.0472(16) Uani 1 1 d . . .
C38 C 0.6362(6) 0.1644(6) 0.9260(5) 0.0534(17) Uani 1 1 d . . .
H38 H 0.5922 0.1282 0.9838 0.064 Uiso 1 1 calc R . .
C39 C 0.7055(6) 0.2193(6) 0.9325(5) 0.0559(18) Uani 1 1 d . . .
C40 C 0.7129(7) 0.2271(8) 1.0277(6) 0.071(2) Uani 1 1 d . . .
H40A H 0.6627 0.1866 1.0806 0.107 Uiso 1 1 calc R . .
H40B H 0.7020 0.2951 1.0300 0.107 Uiso 1 1 calc R . .
H40C H 0.7788 0.2045 1.0336 0.107 Uiso 1 1 calc R . .
C41 C 0.7701(5) 0.2716(5) 0.8467(5) 0.0511(16) Uani 1 1 d . . .
H41 H 0.8208 0.3076 0.8490 0.061 Uiso 1 1 calc R . .
C42 C 0.5526(5) 0.0897(5) 0.8396(6) 0.0489(16) Uani 1 1 d . . .
H42A H 0.5767 0.0681 0.7802 0.059 Uiso 1 1 calc R . .
H42B H 0.5479 0.0313 0.8946 0.059 Uiso 1 1 calc R . .
N7 N 0.4532(4) 0.1360(4) 0.8465(4) 0.0474(13) Uani 1 1 d . . .
C43 C 0.3752(6) 0.0682(6) 0.8616(6) 0.0560(18) Uani 1 1 d . . .
H43A H 0.3477 0.0347 0.9305 0.067 Uiso 1 1 calc R . .
H43B H 0.4015 0.0186 0.8259 0.067 Uiso 1 1 calc R . .
C44 C 0.2962(6) 0.1338(6) 0.8228(6) 0.0593(19) Uani 1 1 d . . .
H44A H 0.2779 0.1075 0.7774 0.071 Uiso 1 1 calc R . .
H44B H 0.2361 0.1391 0.8758 0.071 Uiso 1 1 calc R . .
C45 C 0.4495(5) 0.2088(5) 0.7562(5) 0.0483(16) Uani 1 1 d . . .
H45A H 0.4872 0.2672 0.7448 0.058 Uiso 1 1 calc R . .
H45B H 0.4765 0.1809 0.7008 0.058 Uiso 1 1 calc R . .
N8 N 0.3438(4) 0.2327(4) 0.7721(4) 0.0487(13) Uani 1 1 d . . .
C46 C 0.3054(5) 0.3018(5) 0.8337(5) 0.0514(17) Uani 1 1 d . . .
H46A H 0.2957 0.2650 0.9016 0.062 Uiso 1 1 calc R . .
H46B H 0.2399 0.3283 0.8269 0.062 Uiso 1 1 calc R . .
O11 O 1.0049(4) 0.4367(4) 0.4484(4) 0.0625(14) Uani 1 1 d D . .
H111 H 1.0000 0.5000 0.5000 0.094 Uiso 1 2 d S . .
H112 H 1.062(5) 0.422(8) 0.408(6) 0.094 Uiso 1 1 d D . .
H113 H 0.965(7) 0.463(7) 0.413(7) 0.094 Uiso 1 1 d D . .
Cl1 Cl -0.0453(12) 0.8182(9) 0.7063(10) 0.084(3) Uani 0.50 1 d PU A 1
O12 O -0.055(3) 0.792(2) 0.687(2) 0.098(10) Uani 0.50 1 d PU B 2
O13 O 0.6338(7) -0.1508(7) 0.9491(6) 0.118(3) Uani 1 1 d . . .
O14 O 0.1739(5) 0.4582(5) 0.9756(4) 0.0803(18) Uani 1 1 d . . .
C54 C 0.2350(9) 0.4937(9) 1.0158(9) 0.097(3) Uani 1 1 d . . .
O15 O -0.1556(7) 0.7574(7) 0.8917(7) 0.101(3) Uani 1 1 d DU . .
C55A C -0.174(3) 0.7092(18) 0.9322(19) 0.164(12) Uani 0.70 1 d PDU . .
C55B C -0.245(5) 0.695(5) 0.895(5) 0.144(13) Uiso 0.30 1 d PDU . .
O16A O 1.2599(11) -0.0665(10) 0.6584(11) 0.115(4) Uani 0.65 1 d PU . .
O16B O 1.1121(19) 0.0372(19) 0.7187(19) 0.108(7) Uiso 0.35 1 d PU . .
C56A C 1.1736(16) -0.0442(13) 0.7193(18) 0.104(6) Uani 0.65 1 d PU . .
C56B C 1.162(4) -0.014(4) 0.671(4) 0.128(12) Uiso 0.35 1 d PU . .
O17A O 0.8079(11) -0.0290(9) 0.8007(10) 0.108(4) Uani 0.65 1 d PU . .
O17B O 0.925(3) -0.018(2) 0.808(3) 0.100(8) Uiso 0.25 1 d PU . .
O17C O 0.817(7) -0.087(7) 0.943(7) 0.123(17) Uiso 0.10 1 d PU . .
C57A C 0.861(3) 0.015(3) 0.880(3) 0.160(13) Uani 0.65 1 d PU . .
C57B C 0.861(6) -0.003(5) 0.862(5) 0.100(10) Uiso 0.35 1 d PU . .
O18A O 1.147(2) 0.312(3) 0.377(3) 0.126(10) Uani 0.60 1 d PU . .
O18B O 1.175(3) 0.339(4) 0.369(4) 0.117(11) Uani 0.40 1 d PU . .
C58A C 1.2254(18) 0.380(2) 0.2896(19) 0.098(6) Uani 0.60 1 d PU . .
C58B C 1.207(6) 0.430(6) 0.268(6) 0.112(14) Uiso 0.20 1 d PU . .
C58C C 1.277(5) 0.360(5) 0.269(5) 0.087(13) Uiso 0.20 1 d PU . .

loop_
_atom_site_aniso_label
_atom_site_aniso_U_11
_atom_site_aniso_U_22
_atom_site_aniso_U_33
_atom_site_aniso_U_23
_atom_site_aniso_U_13
_atom_site_aniso_U_12
Fe1 0.0416(5) 0.0530(6) 0.0427(6) -0.0196(4) -0.0101(5) 0.0057(4)
Fe2 0.0414(5) 0.0522(6) 0.0467(6) -0.0186(4) -0.0123(5) 0.0032(4)
O1 0.041(2) 0.049(3) 0.042(3) -0.017(2) -0.011(2) 0.0044(19)
C1 0.053(4) 0.066(5) 0.055(5) -0.026(4) -0.014(4) 0.015(3)
O2 0.041(3) 0.059(3) 0.049(3) -0.022(2) -0.006(2) 0.009(2)
O3 0.043(3) 0.062(3) 0.050(3) -0.026(2) -0.018(2) 0.003(2)
C2 0.039(4) 0.066(5) 0.065(5) -0.037(4) -0.016(4) 0.010(3)
C3 0.047(4) 0.053(4) 0.057(4) -0.024(3) -0.019(4) 0.012(3)
C4 0.061(5) 0.065(5) 0.065(5) -0.027(4) -0.030(4) 0.020(4)
C5 0.057(5) 0.074(5) 0.092(7) -0.043(5) -0.039(5) 0.014(4)
C6 0.085(7) 0.074(6) 0.121(9) -0.044(6) -0.066(7) 0.019(5)
C7 0.054(4) 0.056(4) 0.081(6) -0.033(4) -0.035(4) 0.011(3)
C8 0.045(4) 0.066(4) 0.057(5) -0.031(4) -0.013(4) 0.010(3)
C9 0.044(4) 0.061(4) 0.062(5) -0.025(4) -0.012(4) 0.004(3)
N1 0.043(3) 0.050(3) 0.050(3) -0.022(3) -0.014(3) 0.006(2)
C10 0.060(4) 0.060(4) 0.041(4) -0.021(3) -0.014(4) 0.011(3)
C11 0.053(4) 0.069(5) 0.049(4) -0.028(4) -0.004(4) 0.006(3)
N2 0.051(3) 0.055(3) 0.045(3) -0.020(3) -0.014(3) 0.005(3)
C12 0.045(4) 0.060(4) 0.050(4) -0.021(3) -0.005(4) 0.001(3)
C13 0.041(4) 0.060(4) 0.051(4) -0.020(3) -0.005(3) 0.006(3)
C14 0.041(4) 0.054(4) 0.051(4) -0.019(3) -0.011(3) 0.004(3)
O4 0.041(2) 0.057(3) 0.042(3) -0.017(2) -0.010(2) 0.001(2)
C15 0.035(3) 0.057(4) 0.047(4) -0.017(3) -0.011(3) 0.004(3)
C16 0.048(4) 0.059(4) 0.066(5) -0.020(4) -0.014(4) 0.007(3)
C17 0.051(4) 0.065(5) 0.057(5) -0.015(4) -0.012(4) 0.005(3)
C18 0.073(6) 0.075(6) 0.069(6) -0.006(5) 0.000(5) 0.008(5)
C19 0.045(4) 0.061(4) 0.050(4) -0.014(3) -0.008(4) 0.007(3)
C20 0.038(4) 0.066(4) 0.057(4) -0.025(4) -0.015(4) 0.002(3)
N3 0.038(3) 0.058(3) 0.045(3) -0.024(3) -0.007(3) 0.004(2)
C21 0.048(4) 0.072(5) 0.055(5) -0.028(4) -0.008(4) 0.003(3)
C22 0.050(4) 0.096(6) 0.069(6) -0.045(5) -0.018(4) 0.006(4)
N4 0.047(4) 0.070(4) 0.093(5) -0.051(4) -0.004(4) -0.005(3)
C23 0.055(4) 0.071(5) 0.058(5) -0.030(4) -0.013(4) 0.003(4)
C24 0.055(4) 0.059(4) 0.061(5) -0.035(4) -0.007(4) 0.001(3)
C25 0.046(4) 0.063(5) 0.061(5) -0.036(4) -0.009(4) 0.000(3)
O5 0.053(3) 0.062(3) 0.056(3) -0.018(3) -0.011(3) -0.009(2)
C26 0.055(5) 0.053(4) 0.084(6) -0.030(4) -0.006(5) -0.004(3)
C27 0.057(5) 0.063(5) 0.098(7) -0.044(5) -0.011(5) 0.011(4)
C28 0.063(5) 0.059(5) 0.078(6) -0.041(4) -0.006(5) -0.001(4)
C29 0.085(7) 0.078(7) 0.106(9) -0.036(6) 0.002(7) -0.014(5)
C30 0.050(4) 0.067(5) 0.086(6) -0.050(5) -0.008(4) -0.003(4)
C31 0.055(5) 0.073(5) 0.105(8) -0.034(5) -0.033(5) 0.016(4)
N5 0.062(4) 0.056(4) 0.101(6) -0.022(4) -0.038(4) 0.005(3)
C32 0.060(5) 0.075(6) 0.094(7) -0.031(5) -0.028(5) 0.012(4)
C33 0.039(4) 0.081(5) 0.074(5) -0.032(4) -0.028(4) 0.007(3)
N6 0.044(3) 0.057(4) 0.053(4) -0.018(3) -0.012(3) -0.003(3)
C34 0.057(4) 0.058(4) 0.060(5) -0.027(4) -0.023(4) -0.003(3)
C35 0.049(4) 0.049(4) 0.051(4) -0.015(3) -0.012(3) 0.001(3)
C36 0.047(4) 0.043(3) 0.046(4) -0.017(3) -0.008(3) 0.006(3)
O6 0.048(3) 0.064(3) 0.047(3) -0.023(2) -0.017(2) -0.002(2)
C37 0.045(4) 0.047(4) 0.049(4) -0.013(3) -0.016(3) 0.009(3)
C38 0.051(4) 0.062(4) 0.044(4) -0.011(3) -0.016(4) 0.010(3)
C39 0.052(4) 0.072(5) 0.047(4) -0.021(4) -0.019(4) 0.005(4)
C40 0.065(5) 0.104(7) 0.051(5) -0.024(5) -0.021(4) -0.002(5)
C41 0.046(4) 0.061(4) 0.050(4) -0.024(3) -0.013(4) 0.005(3)
C42 0.044(4) 0.047(4) 0.053(4) -0.014(3) -0.011(3) 0.002(3)
N7 0.037(3) 0.050(3) 0.053(3) -0.015(3) -0.011(3) 0.003(2)
C43 0.051(4) 0.059(4) 0.056(5) -0.020(4) -0.010(4) 0.002(3)
C44 0.050(4) 0.059(4) 0.061(5) -0.006(4) -0.015(4) -0.003(3)
C45 0.041(4) 0.051(4) 0.053(4) -0.019(3) -0.013(3) 0.008(3)
N8 0.044(3) 0.050(3) 0.055(4) -0.018(3) -0.016(3) 0.003(2)
C46 0.049(4) 0.055(4) 0.049(4) -0.017(3) -0.014(4) 0.008(3)
O11 0.055(3) 0.070(3) 0.063(4) -0.017(3) -0.021(3) 0.003(3)
Cl1 0.091(7) 0.075(4) 0.067(4) -0.022(3) -0.008(4) 0.042(5)
O12 0.051(9) 0.102(19) 0.089(19) 0.041(13) -0.014(13) 0.009(13)
O13 0.134(7) 0.125(7) 0.092(6) -0.017(5) -0.036(6) -0.013(6)
O14 0.076(4) 0.109(5) 0.061(4) -0.029(3) -0.027(3) 0.010(4)
C54 0.093(8) 0.120(9) 0.094(8) -0.035(7) -0.043(7) -0.005(7)
O15 0.122(7) 0.087(6) 0.102(7) -0.040(5) -0.039(6) 0.018(5)
C55A 0.20(2) 0.094(14) 0.105(15) 0.034(12) 0.025(15) 0.009(15)
O16A 0.115(10) 0.097(8) 0.121(10) -0.018(7) -0.029(9) 0.004(7)
C56A 0.104(12) 0.070(9) 0.115(14) -0.019(9) -0.015(11) 0.029(8)
O17A 0.119(10) 0.091(8) 0.109(9) -0.042(7) -0.022(8) 0.020(7)
C57A 0.136(15) 0.119(17) 0.120(19) 0.029(14) 0.027(14) 0.070(13)
O18A 0.076(14) 0.16(2) 0.128(14) -0.052(14) -0.011(12) 0.025(12)
O18B 0.10(2) 0.14(2) 0.115(17) -0.029(17) -0.051(16) 0.036(17)
C58A 0.078(11) 0.127(15) 0.081(12) -0.032(12) -0.015(11) 0.020(11)

loop_
_atom_type_symbol
_atom_type_description
_atom_type_scat_dispersion_real
_atom_type_scat_dispersion_imag
_atom_type_scat_source
C C 0.0033 0.0016 'International Tables Vol C Tables 4.2.6.8 and 6.1.1.4'
H H 0.0000 0.0000 'International Tables Vol C Tables 4.2.6.8 and 6.1.1.4'
N N 0.0061 0.0033 'International Tables Vol C Tables 4.2.6.8 and 6.1.1.4'
O O 0.0106 0.0060 'International Tables Vol C Tables 4.2.6.8 and 6.1.1.4'
Fe Fe 0.3463 0.8444 'International Tables Vol C Tables 4.2.6.8 and 6.1.1.4'
Cl Cl 0.1484 0.1585 'International Tables Vol C Tables 4.2.6.8 and 6.1.1.4'

loop_
_geom_angle_atom_site_label_1
_geom_angle_atom_site_label_2
_geom_angle_atom_site_label_3
_geom_angle
_geom_angle_site_symmetry_1
_geom_angle_site_symmetry_3
_geom_angle_publ_flag
O3 Fe1 O4 89.37(19) . . ?
O3 Fe1 O1 97.3(2) . . ?
O4 Fe1 O1 102.58(19) . . ?
O3 Fe1 O2 171.2(2) . . ?
O4 Fe1 O2 97.2(2) . . ?
O1 Fe1 O2 75.6(2) . . ?
O3 Fe1 N2 91.5(2) . . ?
O4 Fe1 N2 88.2(2) . . ?
O1 Fe1 N2 166.1(2) . . ?
O2 Fe1 N2 94.5(2) . . ?
O3 Fe1 N1 87.7(2) . . ?
O4 Fe1 N1 165.7(2) . . ?
O1 Fe1 N1 91.7(2) . . ?
O2 Fe1 N1 87.3(2) . . ?
N2 Fe1 N1 77.9(2) . . ?
O6 Fe2 O5 96.2(2) 2_666 2_666 ?
O6 Fe2 O2 166.7(2) 2_666 . ?
O5 Fe2 O2 92.1(2) 2_666 . ?
O6 Fe2 O1 94.2(2) 2_666 . ?
O5 Fe2 O1 99.7(2) 2_666 . ?
O2 Fe2 O1 74.11(19) . . ?
O6 Fe2 N5 89.7(3) 2_666 2_666 ?
O5 Fe2 N5 86.3(2) 2_666 2_666 ?
O2 Fe2 N5 101.2(3) . 2_666 ?
O1 Fe2 N5 172.4(2) . 2_666 ?
O6 Fe2 N6 88.8(2) 2_666 2_666 ?
O5 Fe2 N6 162.2(2) 2_666 2_666 ?
O2 Fe2 N6 86.5(2) . 2_666 ?
O1 Fe2 N6 97.0(2) . 2_666 ?
N5 Fe2 N6 76.6(2) 2_666 2_666 ?
C1 O1 Fe1 128.8(4) . . ?
C1 O1 Fe2 125.7(4) . . ?
Fe1 O1 Fe2 104.1(2) . . ?
O1 C1 H1A 109.5 . . ?
O1 C1 H1B 109.5 . . ?
H1A C1 H1B 109.5 . . ?
O1 C1 H1C 109.5 . . ?
H1A C1 H1C 109.5 . . ?
H1B C1 H1C 109.5 . . ?
Fe1 O2 Fe2 104.1(2) . . ?
Fe1 O2 H2 132(6) . . ?
Fe2 O2 H2 124(6) . . ?
C2 O3 Fe1 128.4(4) . . ?
O3 C2 C3 119.7(6) . . ?
O3 C2 C8 119.1(7) . . ?
C3 C2 C8 121.1(6) . . ?
C4 C3 C2 118.1(7) . . ?
C4 C3 C46 119.5(7) . . ?
C2 C3 C46 122.4(6) . . ?
C3 C4 C5 122.4(7) . . ?
C3 C4 H4 118.8 . . ?
C5 C4 H4 118.8 . . ?
C7 C5 C4 116.2(7) . . ?
C7 C5 C6 123.1(8) . . ?
C4 C5 C6 120.7(8) . . ?
C5 C6 H6A 109.5 . . ?
C5 C6 H6B 109.5 . . ?
H6A C6 H6B 109.5 . . ?
C5 C6 H6C 109.5 . . ?
H6A C6 H6C 109.5 . . ?
H6B C6 H6C 109.5 . . ?
C5 C7 C8 124.8(7) . . ?
C5 C7 H7 117.6 . . ?
C8 C7 H7 117.6 . . ?
C7 C8 C2 117.0(7) . . ?
C7 C8 C9 121.7(7) . . ?
C2 C8 C9 121.2(6) . . ?
N1 C9 C8 111.3(6) . . ?
N1 C9 H9A 109.4 . . ?
C8 C9 H9A 109.4 . . ?
N1 C9 H9B 109.4 . . ?
C8 C9 H9B 109.4 . . ?
H9A C9 H9B 108.0 . . ?
C9 N1 C10 115.1(6) . . ?
C9 N1 Fe1 110.3(4) . . ?
C10 N1 Fe1 111.7(5) . . ?
C9 N1 H1 112(6) . . ?
C10 N1 H1 105(6) . . ?
Fe1 N1 H1 102(5) . . ?
N1 C10 C11 110.0(6) . . ?
N1 C10 H10A 109.7 . . ?
C11 C10 H10A 109.7 . . ?
N1 C10 H10B 109.7 . . ?
C11 C10 H10B 109.7 . . ?
H10A C10 H10B 108.2 . . ?
N2 C11 C10 108.0(6) . . ?
N2 C11 H11A 110.1 . . ?
C10 C11 H11A 110.1 . . ?
N2 C11 H11B 110.1 . . ?
C10 C11 H11B 110.1 . . ?
H11A C11 H11B 108.4 . . ?
C11 N2 C12 115.7(6) . . ?
C11 N2 Fe1 107.4(5) . . ?
C12 N2 Fe1 113.1(5) . . ?
C11 N2 H2A 103(5) . . ?
C12 N2 H2A 102(5) . . ?
Fe1 N2 H2A 116(6) . . ?
N2 C12 C13 108.6(6) . . ?
N2 C12 H12A 110.0 . . ?
C13 C12 H12A 110.0 . . ?
N2 C12 H12B 110.0 . . ?
C13 C12 H12B 110.0 . . ?
H12A C12 H12B 108.3 . . ?
C19 C13 C14 119.1(7) . . ?
C19 C13 C12 122.4(7) . . ?
C14 C13 C12 118.2(7) . . ?
O4 C14 C15 121.3(7) . . ?
O4 C14 C13 120.4(6) . . ?
C15 C14 C13 118.3(7) . . ?
C14 O4 Fe1 122.3(4) . . ?
C16 C15 C14 120.1(7) . . ?
C16 C15 C20 121.5(7) . . ?
C14 C15 C20 118.1(7) . . ?
C17 C16 C15 122.2(8) . . ?
C17 C16 H16 118.9 . . ?
C15 C16 H16 118.9 . . ?
C16 C17 C19 117.7(8) . . ?
C16 C17 C18 120.4(8) . . ?
C19 C17 C18 121.7(9) . . ?
C17 C18 H18A 109.5 . . ?
C17 C18 H18B 109.5 . . ?
H18A C18 H18B 109.5 . . ?
C17 C18 H18C 109.5 . . ?
H18A C18 H18C 109.5 . . ?
H18B C18 H18C 109.5 . . ?
C13 C19 C17 122.6(8) . . ?
C13 C19 H19 118.7 . . ?
C17 C19 H19 118.7 . . ?
N3 C20 C15 111.1(6) . . ?
N3 C20 H20A 109.4 . . ?
C15 C20 H20A 109.4 . . ?
N3 C20 H20B 109.4 . . ?
C15 C20 H20B 109.4 . . ?
H20A C20 H20B 108.0 . . ?
C20 N3 C21 113.4(6) . . ?
C20 N3 H3 105(6) . . ?
C21 N3 H3 122(6) . . ?
N3 C21 C22 113.4(7) . . ?
N3 C21 H21A 108.9 . . ?
C22 C21 H21A 108.9 . . ?
N3 C21 H21B 108.9 . . ?
C22 C21 H21B 108.9 . . ?
H21A C21 H21B 107.7 . . ?
N4 C22 C21 114.2(7) . . ?
N4 C22 H22A 108.7 . . ?
C21 C22 H22A 108.7 . . ?
N4 C22 H22B 108.7 . . ?
C21 C22 H22B 108.7 . . ?
H22A C22 H22B 107.6 . . ?
C22 N4 C23 110.0(7) . . ?
C22 N4 H4A 109.7 . . ?
C23 N4 H4A 109.7 . . ?
C22 N4 H4B 109.7 . . ?
C23 N4 H4B 109.7 . . ?
H4A N4 H4B 108.2 . . ?
N4 C23 C24 115.6(7) . . ?
N4 C23 H23A 108.4 . . ?
C24 C23 H23A 108.4 . . ?
N4 C23 H23B 108.4 . . ?
C24 C23 H23B 108.4 . . ?
H23A C23 H23B 107.4 . . ?
C25 C24 C30 118.2(7) . . ?
C25 C24 C23 117.2(7) . . ?
C30 C24 C23 124.5(7) . . ?
O5 C25 C24 119.7(7) . . ?
O5 C25 C26 120.1(7) . . ?
C24 C25 C26 120.2(7) . . ?
C25 O5 Fe2 118.8(5) . 2_666 ?
C27 C26 C25 120.0(8) . . ?
C27 C26 C31 121.5(8) . . ?
C25 C26 C31 118.4(8) . . ?
C26 C27 C28 121.3(9) . . ?
C26 C27 H27 119.4 . . ?
C28 C27 H27 119.4 . . ?
C30 C28 C27 117.0(8) . . ?
C30 C28 C29 122.4(9) . . ?
C27 C28 C29 120.3(9) . . ?
C28 C29 H29A 109.5 . . ?
C28 C29 H29B 109.5 . . ?
H29A C29 H29B 109.5 . . ?
C28 C29 H29C 109.5 . . ?
H29A C29 H29C 109.5 . . ?
H29B C29 H29C 109.5 . . ?
C28 C30 C24 122.8(8) . . ?
C28 C30 H30 118.6 . . ?
C24 C30 H30 118.6 . . ?
N5 C31 C26 110.0(8) . . ?
N5 C31 H31A 109.7 . . ?
C26 C31 H31A 109.7 . . ?
N5 C31 H31B 109.7 . . ?
C26 C31 H31B 109.7 . . ?
H31A C31 H31B 108.2 . . ?
C32 N5 C31 120.1(7) . . ?
C32 N5 Fe2 109.3(5) . 2_666 ?
C31 N5 Fe2 116.8(5) . 2_666 ?
C32 N5 H5 102.5 . . ?
C31 N5 H5 102.5 . . ?
Fe2 N5 H5 102.5 2_666 . ?
N5 C32 C33 110.1(8) . . ?
N5 C32 H32A 109.6 . . ?
C33 C32 H32A 109.6 . . ?
N5 C32 H32B 109.6 . . ?
C33 C32 H32B 109.6 . . ?
H32A C32 H32B 108.1 . . ?
C32 C33 N6 109.3(6) . . ?
C32 C33 H33A 109.8 . . ?
N6 C33 H33A 109.8 . . ?
C32 C33 H33B 109.8 . . ?
N6 C33 H33B 109.8 . . ?
H33A C33 H33B 108.3 . . ?
C34 N6 C33 113.5(6) . . ?
C34 N6 Fe2 111.0(4) . 2_666 ?
C33 N6 Fe2 113.2(4) . 2_666 ?
C34 N6 H6 106(6) . . ?
C33 N6 H6 108(6) . . ?
Fe2 N6 H6 104(5) 2_666 . ?
N6 C34 C35 112.5(6) . . ?
N6 C34 H34A 109.1 . . ?
C35 C34 H34A 109.1 . . ?
N6 C34 H34B 109.1 . . ?
C35 C34 H34B 109.1 . . ?
H34A C34 H34B 107.8 . . ?
C41 C35 C36 118.9(7) . . ?
C41 C35 C34 118.9(6) . . ?
C36 C35 C34 122.1(6) . . ?
O6 C36 C37 119.5(6) . . ?
O6 C36 C35 120.7(6) . . ?
C37 C36 C35 119.8(6) . . ?
C36 O6 Fe2 132.9(4) . 2_666 ?
C36 C37 C38 118.3(7) . . ?
C36 C37 C42 122.1(6) . . ?
C38 C37 C42 119.6(7) . . ?
C39 C38 C37 123.8(7) . . ?
C39 C38 H38 118.1 . . ?
C37 C38 H38 118.1 . . ?
C38 C39 C41 117.2(7) . . ?
C38 C39 C40 123.2(7) . . ?
C41 C39 C40 119.5(7) . . ?
C39 C40 H40A 109.5 . . ?
C39 C40 H40B 109.5 . . ?
H40A C40 H40B 109.5 . . ?
C39 C40 H40C 109.5 . . ?
H40A C40 H40C 109.5 . . ?
H40B C40 H40C 109.5 . . ?
C39 C41 C35 121.8(7) . . ?
C39 C41 H41 119.1 . . ?
C35 C41 H41 119.1 . . ?
N7 C42 C37 112.1(6) . . ?
N7 C42 H42A 109.2 . . ?
C37 C42 H42A 109.2 . . ?
N7 C42 H42B 109.2 . . ?
C37 C42 H42B 109.2 . . ?
H42A C42 H42B 107.9 . . ?
C45 N7 C42 112.2(6) . . ?
C45 N7 C43 102.2(5) . . ?
C42 N7 C43 114.3(5) . . ?
N7 C43 C44 104.3(6) . . ?
N7 C43 H43A 110.9 . . ?
C44 C43 H43A 110.9 . . ?
N7 C43 H43B 110.9 . . ?
C44 C43 H43B 110.9 . . ?
H43A C43 H43B 108.9 . . ?
N8 C44 C43 105.2(6) . . ?
N8 C44 H44A 110.7 . . ?
C43 C44 H44A 110.7 . . ?
N8 C44 H44B 110.7 . . ?
C43 C44 H44B 110.7 . . ?
H44A C44 H44B 108.8 . . ?
N8 C45 N7 103.5(6) . . ?
N8 C45 H45A 111.1 . . ?
N7 C45 H45A 111.1 . . ?
N8 C45 H45B 111.1 . . ?
N7 C45 H45B 111.1 . . ?
H45A C45 H45B 109.0 . . ?
C45 N8 C46 113.5(5) . . ?
C45 N8 C44 102.9(5) . . ?
C46 N8 C44 110.3(6) . . ?
N8 C46 C3 114.1(6) . . ?
N8 C46 H46A 108.7 . . ?
C3 C46 H46A 108.7 . . ?
N8 C46 H46B 108.7 . . ?
C3 C46 H46B 108.7 . . ?
H46A C46 H46B 107.6 . . ?
H111 O11 H112 122(7) . . ?
H111 O11 H113 104(7) . . ?
H112 O11 H113 106(10) . . ?
C55A O15 C55B 57(4) . . ?
O15 C55A C55B 93(4) . . ?
C55A C55B O15 29.2(14) . . ?
C56A O16A C56B 32(2) . . ?
C56B O16B C56A 35(2) . . ?
C56B C56A O16A 83(5) . . ?
C56B C56A O16B 61(5) . . ?
O16A C56A O16B 134(2) . . ?
C56A C56B O16B 84(5) . . ?
C56A C56B O16A 65(4) . . ?
O16B C56B O16A 138(5) . . ?
C57B O17A O17B 38(3) . . ?
C57B O17A C57A 7(4) . . ?
O17B O17A C57A 44(2) . . ?
C57B O17B C57A 15(5) . . ?
C57B O17B O17A 61(4) . . ?
C57A O17B O17A 75(3) . . ?
C57B O17C C57A 16(4) . . ?
O17B C57A O17C 96(5) . . ?
O17B C57A O17A 62(2) . . ?
O17C C57A O17A 75(4) . . ?
O17B C57B O17C 117(7) . . ?
O17B C57B O17A 82(4) . . ?
O17C C57B O17A 90(5) . . ?
O18B O18A C58A 38(10) . . ?
O18A O18B C58A 125(10) . . ?
O18A O18B C58B 126(10) . . ?
C58A O18B C58B 24(3) . . ?
O18A O18B C58C 124(10) . . ?
C58A O18B C58C 22(3) . . ?
C58B O18B C58C 46(4) . . ?
C58B C58A C58C 123(10) . . ?
C58B C58A O18B 115(8) . . ?
C58C C58A O18B 121(7) . . ?
C58B C58A O18A 116(8) . . ?
C58C C58A O18A 121(6) . . ?
O18B C58A O18A 16(4) . . ?
C58A C58B C58C 29(6) . . ?
C58A C58B O18B 41(6) . . ?
C58C C58B O18B 69(5) . . ?
C58A C58C C58B 29(5) . . ?
C58A C58C O18B 37(5) . . ?
C58B C58C O18B 65(5) . . ?

loop_
_geom_bond_atom_site_label_1
_geom_bond_atom_site_label_2
_geom_bond_distance
_geom_bond_site_symmetry_2
_geom_bond_publ_flag
Fe1 O3 1.962(5) . ?
Fe1 O4 1.967(5) . ?
Fe1 O1 1.989(5) . ?
Fe1 O2 2.000(5) . ?
Fe1 N2 2.168(6) . ?
Fe1 N1 2.202(6) . ?
Fe2 O6 1.910(5) 2_666 ?
Fe2 O5 1.966(5) 2_666 ?
Fe2 O2 2.025(5) . ?
Fe2 O1 2.034(4) . ?
Fe2 N5 2.183(7) 2_666 ?
Fe2 N6 2.194(6) 2_666 ?
O1 C1 1.426(9) . ?
C1 H1A 0.9800 . ?
C1 H1B 0.9800 . ?
C1 H1C 0.9800 . ?
O2 H2 0.84(4) . ?
O3 C2 1.365(8) . ?
C2 C3 1.400(11) . ?
C2 C8 1.412(11) . ?
C3 C4 1.399(10) . ?
C3 C46 1.507(10) . ?
C4 C5 1.426(12) . ?
C4 H4 0.9500 . ?
C5 C7 1.356(12) . ?
C5 C6 1.514(11) . ?
C6 H6A 0.9800 . ?
C6 H6B 0.9800 . ?
C6 H6C 0.9800 . ?
C7 C8 1.405(10) . ?
C7 H7 0.9500 . ?
C8 C9 1.488(11) . ?
C9 N1 1.485(9) . ?
C9 H9A 0.9900 . ?
C9 H9B 0.9900 . ?
N1 C10 1.491(9) . ?
N1 H1 0.85(4) . ?
C10 C11 1.518(11) . ?
C10 H10A 0.9900 . ?
C10 H10B 0.9900 . ?
C11 N2 1.474(10) . ?
C11 H11A 0.9900 . ?
C11 H11B 0.9900 . ?
N2 C12 1.492(9) . ?
N2 H2A 0.87(4) . ?
C12 C13 1.509(11) . ?
C12 H12A 0.9900 . ?
C12 H12B 0.9900 . ?
C13 C19 1.393(11) . ?
C13 C14 1.430(11) . ?
C14 O4 1.347(9) . ?
C14 C15 1.415(10) . ?
C15 C16 1.396(11) . ?
C15 C20 1.491(11) . ?
C16 C17 1.382(12) . ?
C16 H16 0.9500 . ?
C17 C19 1.399(12) . ?
C17 C18 1.525(12) . ?
C18 H18A 0.9800 . ?
C18 H18B 0.9800 . ?
C18 H18C 0.9800 . ?
C19 H19 0.9500 . ?
C20 N3 1.489(9) . ?
C20 H20A 0.9900 . ?
C20 H20B 0.9900 . ?
N3 C21 1.492(10) . ?
N3 H3 0.85(4) . ?
C21 C22 1.511(12) . ?
C21 H21A 0.9900 . ?
C21 H21B 0.9900 . ?
C22 N4 1.475(11) . ?
C22 H22A 0.9900 . ?
C22 H22B 0.9900 . ?
N4 C23 1.483(10) . ?
N4 H4A 0.9200 . ?
N4 H4B 0.9200 . ?
C23 C24 1.503(11) . ?
C23 H23A 0.9900 . ?
C23 H23B 0.9900 . ?
C24 C25 1.403(11) . ?
C24 C30 1.408(12) . ?
C25 O5 1.336(9) . ?
C25 C26 1.407(11) . ?
O5 Fe2 1.966(5) 2_666 ?
C26 C27 1.382(13) . ?
C26 C31 1.500(12) . ?
C27 C28 1.428(12) . ?
C27 H27 0.9500 . ?
C28 C30 1.400(12) . ?
C28 C29 1.507(14) . ?
C29 H29A 0.9800 . ?
C29 H29B 0.9800 . ?
C29 H29C 0.9800 . ?
C30 H30 0.9500 . ?
C31 N5 1.458(12) . ?
C31 H31A 0.9900 . ?
C31 H31B 0.9900 . ?
N5 C32 1.432(11) . ?
N5 Fe2 2.183(7) 2_666 ?
N5 H5 0.9300 . ?
C32 C33 1.494(12) . ?
C32 H32A 0.9900 . ?
C32 H32B 0.9900 . ?
C33 N6 1.496(9) . ?
C33 H33A 0.9900 . ?
C33 H33B 0.9900 . ?
N6 C34 1.493(10) . ?
N6 Fe2 2.194(6) 2_666 ?
N6 H6 0.88(4) . ?
C34 C35 1.502(11) . ?
C34 H34A 0.9900 . ?
C34 H34B 0.9900 . ?
C35 C41 1.411(10) . ?
C35 C36 1.421(10) . ?
C36 O6 1.347(8) . ?
C36 C37 1.398(10) . ?
O6 Fe2 1.910(5) 2_666 ?
C37 C38 1.404(10) . ?
C37 C42 1.526(10) . ?
C38 C39 1.375(11) . ?
C38 H38 0.9500 . ?
C39 C41 1.398(11) . ?
C39 C40 1.525(11) . ?
C40 H40A 0.9800 . ?
C40 H40B 0.9800 . ?
C40 H40C 0.9800 . ?
C41 H41 0.9500 . ?
C42 N7 1.480(8) . ?
C42 H42A 0.9900 . ?
C42 H42B 0.9900 . ?
N7 C45 1.479(9) . ?
N7 C43 1.481(9) . ?
C43 C44 1.534(10) . ?
C43 H43A 0.9900 . ?
C43 H43B 0.9900 . ?
C44 N8 1.524(9) . ?
C44 H44A 0.9900 . ?
C44 H44B 0.9900 . ?
C45 N8 1.466(9) . ?
C45 H45A 0.9900 . ?
C45 H45B 0.9900 . ?
N8 C46 1.504(9) . ?
C46 H46A 0.9900 . ?
C46 H46B 0.9900 . ?
O11 H111 1.349(6) . ?
O11 H112 0.90(4) . ?
O11 H113 0.88(4) . ?
O14 C54 1.419(12) . ?
O15 C55A 0.788(18) . ?
O15 C55B 1.61(6) . ?
C55A C55B 1.36(6) . ?
O16A C56A 1.36(2) . ?
O16A C56B 1.49(6) . ?
O16B C56B 1.21(6) . ?
O16B C56A 1.38(3) . ?
C56A C56B 0.80(5) . ?
O17A C57B 1.52(6) . ?
O17A O17B 1.73(4) . ?
O17A C57A 1.89(5) . ?
O17B C57B 1.07(7) . ?
O17B C57A 1.35(6) . ?
O17C C57B 1.49(12) . ?
O17C C57A 1.57(11) . ?
O18A O18B 0.55(7) . ?
O18A C58A 1.59(4) . ?
O18B C58A 1.21(6) . ?
O18B C58B 1.67(9) . ?
O18B C58C 1.72(9) . ?
C58A C58B 0.75(8) . ?
C58A C58C 0.76(7) . ?
C58B C58C 1.32(10) . ?

loop_
_geom_hbond_atom_site_label_D
_geom_hbond_atom_site_label_H
_geom_hbond_atom_site_label_A
_geom_hbond_distance_DH
_geom_hbond_distance_HA
_geom_hbond_distance_DA
_geom_hbond_angle_DHA
_geom_hbond_site_symmetry_A
O2 H2 O12 0.84(4) 2.23(5) 3.08(3) 176(8) .
O2 H2 Cl1 0.84(4) 2.45(4) 3.277(12) 168(8) .
N1 H1 O5 0.85(4) 2.13(5) 2.925(8) 156(8) 2_666
N2 H2A O14 0.87(4) 2.15(5) 2.964(8) 156(8) .
N3 H3 O3 0.85(4) 2.12(4) 2.942(8) 165(8) .
N4 H4A O16A 0.92 2.47 3.270(15) 146.0 1_455
N5 H5 O17A 0.93 2.34 3.162(16) 147.8 .
N6 H6 O11 0.88(4) 2.08(4) 2.935(9) 166(8) .
O11 H111 O11 1.349(6) 1.349(6) 2.698(12) 180.0(4) 2_766
O11 H112 O18A 0.90(4) 1.96(8) 2.73(4) 142(9) .
O11 H112 O18B 0.90(4) 1.94(8) 2.77(6) 154(10) .
O11 H113 O4 0.88(4) 1.83(4) 2.704(7) 175(10) 2_666

loop_
_geom_torsion_atom_site_label_1
_geom_torsion_atom_site_label_2
_geom_torsion_atom_site_label_3
_geom_torsion_atom_site_label_4
_geom_torsion
_geom_torsion_site_symmetry_1
_geom_torsion_site_symmetry_2
_geom_torsion_site_symmetry_3
_geom_torsion_site_symmetry_4
_geom_torsion_publ_flag
O3 Fe1 O1 C1 3.5(6) . . . . ?
O4 Fe1 O1 C1 -87.5(6) . . . . ?
O2 Fe1 O1 C1 178.2(6) . . . . ?
N2 Fe1 O1 C1 132.6(9) . . . . ?
N1 Fe1 O1 C1 91.3(6) . . . . ?
O3 Fe1 O1 Fe2 -163.64(19) . . . . ?
O4 Fe1 O1 Fe2 105.4(2) . . . . ?
O2 Fe1 O1 Fe2 11.0(2) . . . . ?
N2 Fe1 O1 Fe2 -34.5(9) . . . . ?
N1 Fe1 O1 Fe2 -75.8(2) . . . . ?
O6 Fe2 O1 C1 7.8(5) 2_666 . . . ?
O5 Fe2 O1 C1 -89.2(5) 2_666 . . . ?
O2 Fe2 O1 C1 -178.6(6) . . . . ?
N5 Fe2 O1 C1 129(2) 2_666 . . . ?
N6 Fe2 O1 C1 97.0(5) 2_666 . . . ?
O6 Fe2 O1 Fe1 175.4(2) 2_666 . . . ?
O5 Fe2 O1 Fe1 78.4(2) 2_666 . . . ?
O2 Fe2 O1 Fe1 -11.0(2) . . . . ?
N5 Fe2 O1 Fe1 -63(2) 2_666 . . . ?
N6 Fe2 O1 Fe1 -95.3(2) 2_666 . . . ?
O3 Fe1 O2 Fe2 26.1(15) . . . . ?
O4 Fe1 O2 Fe2 -112.3(2) . . . . ?
O1 Fe1 O2 Fe2 -11.1(2) . . . . ?
N2 Fe1 O2 Fe2 159.0(2) . . . . ?
N1 Fe1 O2 Fe2 81.4(2) . . . . ?
O6 Fe2 O2 Fe1 39.9(10) 2_666 . . . ?
O5 Fe2 O2 Fe1 -88.6(2) 2_666 . . . ?
O1 Fe2 O2 Fe1 10.9(2) . . . . ?
N5 Fe2 O2 Fe1 -175.2(2) 2_666 . . . ?
N6 Fe2 O2 Fe1 109.2(3) 2_666 . . . ?
O4 Fe1 O3 C2 -144.7(6) . . . . ?
O1 Fe1 O3 C2 112.7(6) . . . . ?
O2 Fe1 O3 C2 76.5(15) . . . . ?
N2 Fe1 O3 C2 -56.6(6) . . . . ?
N1 Fe1 O3 C2 21.2(6) . . . . ?
Fe1 O3 C2 C3 133.6(6) . . . . ?
Fe1 O3 C2 C8 -43.9(9) . . . . ?
O3 C2 C3 C4 176.8(7) . . . . ?
C8 C2 C3 C4 -5.7(11) . . . . ?
O3 C2 C3 C46 -4.4(11) . . . . ?
C8 C2 C3 C46 173.1(7) . . . . ?
C2 C3 C4 C5 2.3(12) . . . . ?
C46 C3 C4 C5 -176.5(7) . . . . ?
C3 C4 C5 C7 2.1(12) . . . . ?
C3 C4 C5 C6 -178.2(8) . . . . ?
C4 C5 C7 C8 -3.3(13) . . . . ?
C6 C5 C7 C8 177.0(9) . . . . ?
C5 C7 C8 C2 0.1(12) . . . . ?
C5 C7 C8 C9 176.4(8) . . . . ?
O3 C2 C8 C7 -177.9(7) . . . . ?
C3 C2 C8 C7 4.6(11) . . . . ?
O3 C2 C8 C9 5.8(11) . . . . ?
C3 C2 C8 C9 -171.7(7) . . . . ?
C7 C8 C9 N1 -122.4(8) . . . . ?
C2 C8 C9 N1 53.7(9) . . . . ?
C8 C9 N1 C10 59.3(8) . . . . ?
C8 C9 N1 Fe1 -68.3(7) . . . . ?
O3 Fe1 N1 C9 32.2(5) . . . . ?
O4 Fe1 N1 C9 110.4(9) . . . . ?
O1 Fe1 N1 C9 -65.1(5) . . . . ?
O2 Fe1 N1 C9 -140.6(5) . . . . ?
N2 Fe1 N1 C9 124.2(5) . . . . ?
O3 Fe1 N1 C10 -97.3(4) . . . . ?
O4 Fe1 N1 C10 -19.1(11) . . . . ?
O1 Fe1 N1 C10 165.5(4) . . . . ?
O2 Fe1 N1 C10 89.9(4) . . . . ?
N2 Fe1 N1 C10 -5.2(4) . . . . ?
C9 N1 C10 C11 -148.6(6) . . . . ?
Fe1 N1 C10 C11 -21.7(7) . . . . ?
N1 C10 C11 N2 49.7(8) . . . . ?
C10 C11 N2 C12 179.3(6) . . . . ?
C10 C11 N2 Fe1 -53.3(6) . . . . ?
O3 Fe1 N2 C11 119.0(5) . . . . ?
O4 Fe1 N2 C11 -151.7(5) . . . . ?
O1 Fe1 N2 C11 -10.6(11) . . . . ?
O2 Fe1 N2 C11 -54.6(5) . . . . ?
N1 Fe1 N2 C11 31.7(4) . . . . ?
O3 Fe1 N2 C12 -112.1(5) . . . . ?
O4 Fe1 N2 C12 -22.8(5) . . . . ?
O1 Fe1 N2 C12 118.3(8) . . . . ?
O2 Fe1 N2 C12 74.3(5) . . . . ?
N1 Fe1 N2 C12 160.6(5) . . . . ?
C11 N2 C12 C13 -169.9(6) . . . . ?
Fe1 N2 C12 C13 65.6(7) . . . . ?
N2 C12 C13 C19 114.9(8) . . . . ?
N2 C12 C13 C14 -58.6(8) . . . . ?
C19 C13 C14 O4 -177.7(6) . . . . ?
C12 C13 C14 O4 -3.9(10) . . . . ?
C19 C13 C14 C15 0.2(10) . . . . ?
C12 C13 C14 C15 174.0(6) . . . . ?
C15 C14 O4 Fe1 -123.5(6) . . . . ?
C13 C14 O4 Fe1 54.4(8) . . . . ?
O3 Fe1 O4 C14 56.4(5) . . . . ?
O1 Fe1 O4 C14 153.8(5) . . . . ?
O2 Fe1 O4 C14 -129.4(5) . . . . ?
N2 Fe1 O4 C14 -35.2(5) . . . . ?
N1 Fe1 O4 C14 -21.6(11) . . . . ?
O4 C14 C15 C16 179.3(6) . . . . ?
C13 C14 C15 C16 1.4(10) . . . . ?
O4 C14 C15 C20 4.9(9) . . . . ?
C13 C14 C15 C20 -173.0(6) . . . . ?
C14 C15 C16 C17 -1.1(11) . . . . ?
C20 C15 C16 C17 173.1(7) . . . . ?
C15 C16 C17 C19 -0.9(11) . . . . ?
C15 C16 C17 C18 -176.1(7) . . . . ?
C14 C13 C19 C17 -2.3(11) . . . . ?
C12 C13 C19 C17 -175.8(7) . . . . ?
C16 C17 C19 C13 2.6(11) . . . . ?
C18 C17 C19 C13 177.8(7) . . . . ?
C16 C15 C20 N3 -105.3(8) . . . . ?
C14 C15 C20 N3 69.1(8) . . . . ?
C15 C20 N3 C21 -170.1(6) . . . . ?
C20 N3 C21 C22 -63.9(8) . . . . ?
N3 C21 C22 N4 -64.1(9) . . . . ?
C21 C22 N4 C23 -77.2(9) . . . . ?
C22 N4 C23 C24 -172.4(7) . . . . ?
N4 C23 C24 C25 -169.6(7) . . . . ?
N4 C23 C24 C30 7.8(11) . . . . ?
C30 C24 C25 O5 -174.8(7) . . . . ?
C23 C24 C25 O5 2.8(11) . . . . ?
C30 C24 C25 C26 7.1(12) . . . . ?
C23 C24 C25 C26 -175.3(7) . . . . ?
C24 C25 O5 Fe2 123.6(7) . . . 2_666 ?
C26 C25 O5 Fe2 -58.3(9) . . . 2_666 ?
O5 C25 C26 C27 173.2(8) . . . . ?
C24 C25 C26 C27 -8.7(13) . . . . ?
O5 C25 C26 C31 -3.2(12) . . . . ?
C24 C25 C26 C31 174.9(8) . . . . ?
C25 C26 C27 C28 5.9(14) . . . . ?
C31 C26 C27 C28 -177.9(9) . . . . ?
C26 C27 C28 C30 -1.6(13) . . . . ?
C26 C27 C28 C29 -175.5(9) . . . . ?
C27 C28 C30 C24 0.1(12) . . . . ?
C29 C28 C30 C24 173.8(9) . . . . ?
C25 C24 C30 C28 -2.8(12) . . . . ?
C23 C24 C30 C28 179.8(8) . . . . ?
C27 C26 C31 N5 -115.6(10) . . . . ?
C25 C26 C31 N5 60.8(12) . . . . ?
C26 C31 N5 C32 171.2(8) . . . . ?
C26 C31 N5 Fe2 -52.6(10) . . . 2_666 ?
C31 N5 C32 C33 -170.7(8) . . . . ?
Fe2 N5 C32 C33 50.2(9) 2_666 . . . ?
N5 C32 C33 N6 -46.8(10) . . . . ?
C32 C33 N6 C34 148.7(7) . . . . ?
C32 C33 N6 Fe2 21.0(9) . . . 2_666 ?
C33 N6 C34 C35 -64.6(8) . . . . ?
Fe2 N6 C34 C35 64.2(7) 2_666 . . . ?
N6 C34 C35 C41 132.3(7) . . . . ?
N6 C34 C35 C36 -50.3(9) . . . . ?
C41 C35 C36 O6 178.8(6) . . . . ?
C34 C35 C36 O6 1.3(10) . . . . ?
C41 C35 C36 C37 -1.6(10) . . . . ?
C34 C35 C36 C37 -179.0(7) . . . . ?
C37 C36 O6 Fe2 -152.6(5) . . . 2_666 ?
C35 C36 O6 Fe2 27.0(9) . . . 2_666 ?
O6 C36 C37 C38 -176.3(6) . . . . ?
C35 C36 C37 C38 4.1(10) . . . . ?
O6 C36 C37 C42 5.4(10) . . . . ?
C35 C36 C37 C42 -174.2(6) . . . . ?
C36 C37 C38 C39 -3.1(11) . . . . ?
C42 C37 C38 C39 175.2(7) . . . . ?
C37 C38 C39 C41 -0.4(11) . . . . ?
C37 C38 C39 C40 178.1(8) . . . . ?
C38 C39 C41 C35 3.1(11) . . . . ?
C40 C39 C41 C35 -175.5(7) . . . . ?
C36 C35 C41 C39 -2.1(11) . . . . ?
C34 C35 C41 C39 175.4(7) . . . . ?
C36 C37 C42 N7 -93.6(8) . . . . ?
C38 C37 C42 N7 88.0(8) . . . . ?
C37 C42 N7 C45 72.6(7) . . . . ?
C37 C42 N7 C43 -171.7(6) . . . . ?
C45 N7 C43 C44 -34.3(7) . . . . ?
C42 N7 C43 C44 -155.7(6) . . . . ?
N7 C43 C44 N8 9.7(8) . . . . ?
C42 N7 C45 N8 170.5(5) . . . . ?
C43 N7 C45 N8 47.7(7) . . . . ?
N7 C45 N8 C46 78.4(7) . . . . ?
N7 C45 N8 C44 -40.8(7) . . . . ?
C43 C44 N8 C45 18.8(8) . . . . ?
C43 C44 N8 C46 -102.6(7) . . . . ?
C45 N8 C46 C3 43.3(8) . . . . ?
C44 N8 C46 C3 158.2(6) . . . . ?
C4 C3 C46 N8 -96.5(8) . . . . ?
C2 C3 C46 N8 84.7(8) . . . . ?
C56B O16A C56A O16B -36(4) . . . . ?
C56B O16B C56A O16A 42(5) . . . . ?
O16A C56A C56B O16B -151(3) . . . . ?
O16B C56A C56B O16A 151(3) . . . . ?
C56A O16B C56B O16A -41(5) . . . . ?
C56A O16A C56B O16B 46(5) . . . . ?
C57A O17A O17B C57B 6(5) . . . . ?
C57B O17A O17B C57A -6(5) . . . . ?
C57B O17B C57A O17C 50(19) . . . . ?
O17A O17B C57A O17C 70(4) . . . . ?
C57B O17B C57A O17A -19(19) . . . . ?
C57B O17C C57A O17B -32(14) . . . . ?
C57B O17C C57A O17A 27(15) . . . . ?
C57B O17A C57A O17B 29(31) . . . . ?
C57B O17A C57A O17C -76(31) . . . . ?
O17B O17A C57A O17C -106(4) . . . . ?
C57A O17B C57B O17C -115(22) . . . . ?
O17A O17B C57B O17C 86(6) . . . . ?
C57A O17B C57B O17A 159(21) . . . . ?
C57A O17C C57B O17B 132(19) . . . . ?
C57A O17C C57B O17A -147(18) . . . . ?
C57A O17A C57B O17B -147(34) . . . . ?
O17B O17A C57B O17C -117(7) . . . . ?
C57A O17A C57B O17C 97(33) . . . . ?
C58A O18A O18B C58B 30(6) . . . . ?
C58A O18A O18B C58C -27(6) . . . . ?
O18A O18B C58A C58B 100(15) . . . . ?
C58C O18B C58A C58B -166(13) . . . . ?
O18A O18B C58A C58C -94(14) . . . . ?
C58B O18B C58A C58C 166(13) . . . . ?
C58B O18B C58A O18A -100(15) . . . . ?
C58C O18B C58A O18A 94(14) . . . . ?
O18B O18A C58A C58B -88(15) . . . . ?
O18B O18A C58A C58C 96(14) . . . . ?
O18B C58A C58B C58C 166(13) . . . . ?
O18A C58A C58B C58C -176(13) . . . . ?
C58C C58A C58B O18B -166(13) . . . . ?
O18A C58A C58B O18B 18(5) . . . . ?
O18A O18B C58B C58A -98(17) . . . . ?
C58C O18B C58B C58A 7(7) . . . . ?
O18A O18B C58B C58C -105(15) . . . . ?
C58A O18B C58B C58C -7(7) . . . . ?
O18B C58A C58C C58B -165(14) . . . . ?
O18A C58A C58C C58B 176(13) . . . . ?
C58B C58A C58C O18B 165(14) . . . . ?
O18A C58A C58C O18B -19(5) . . . . ?
O18B C58B C58C C58A 10(9) . . . . ?
C58A C58B C58C O18B -10(9) . . . . ?
O18A O18B C58C C58A 101(14) . . . . ?
C58B O18B C58C C58A -8(8) . . . . ?
O18A O18B C58C C58B 109(12) . . . . ?
C58A O18B C58C C58B 8(8) . . . . ?
